data_4317092
loop_
_publ_author_name
'Jennifer Schroer'
'Stefan Wagner'
'Ulrich Abram'

_publ_contact_author
;
      Ulrich Abram
      Freie Universitaet  Berlin     
      Institute of Chemistry             
      Fabeckstrasse 34-36                     
      D-14195 Berlin         
      Germany                          
;
_publ_contact_author_email abram@chemie.fu-berlin.de
_publ_contact_author_fax '0049 (0)30 838 52676'
_publ_contact_author_phone '0049 (0)30 838 54002'
_publ_section_title
;
 Rhenium Complexes with 2-(Diphenylphosphinomethyl)aniline: Formation of a
 Cyclic, Trinuclear Oxorhenium(V) Core
;
_journal_name_full 'Inorganic Chemistry'
_journal_page_first 10694
_journal_page_last 10701
_journal_paper_doi 10.1021/ic101792j
_journal_volume 49
_journal_year 2010
_chemical_formula_moiety 'C57 H54 Cl3 N3 O6 P3 Re3, O2 C2 H4 Cl4'
_chemical_formula_sum 'C59 H58 Cl7 N3 O8 P3 Re3'
_chemical_formula_weight 1836.74
_chemical_name_common '[(ReOCl(H2PN))3O3]*4/2CH2Cl2*4/2H2O'
_chemical_name_systematic
;
 ?
;
_space_group_IT_number 2
_symmetry_cell_setting triclinic
_symmetry_space_group_name_Hall '-P 1'
_symmetry_space_group_name_H-M 'P -1'
_atom_sites_solution_hydrogens geom
_atom_sites_solution_primary heavy
_atom_sites_solution_secondary difmap
_audit_creation_method SHELXL-97
_cell_angle_alpha 75.360(10)
_cell_angle_beta 76.150(10)
_cell_angle_gamma 79.550(10)
_cell_formula_units_Z 2
_cell_length_a 13.532(2)
_cell_length_b 16.606(2)
_cell_length_c 17.555(2)
_cell_measurement_reflns_used 21289
_cell_measurement_temperature 200(2)
_cell_measurement_theta_max 29.16
_cell_measurement_theta_min 2.68
_cell_volume 3675.0(8)
_computing_cell_refinement 'STOE X-AREA'
_computing_data_collection 'STOE X-AREA'
_computing_data_reduction 'STOE X-RED'
_computing_molecular_graphics Ortep3
_computing_publication_material Wingx
_computing_structure_refinement 'SHELXL-97 (Sheldrick, 1997)'
_computing_structure_solution 'SHELXS-86 (Sheldrick, 1986)'
_diffrn_ambient_temperature 200(2)
_diffrn_detector_area_resol_mean 6.67
_diffrn_measured_fraction_theta_full 0.968
_diffrn_measured_fraction_theta_max 0.968
_diffrn_measurement_device_type 'STOE IPDS 2T'
_diffrn_measurement_method 'rotation method'
_diffrn_radiation_monochromator graphite
_diffrn_radiation_source 'fine-focus sealed tube'
_diffrn_radiation_type MoK\a
_diffrn_radiation_wavelength 0.71073
_diffrn_reflns_av_R_equivalents 0.1189
_diffrn_reflns_av_sigmaI/netI 0.1691
_diffrn_reflns_limit_h_max 18
_diffrn_reflns_limit_h_min -18
_diffrn_reflns_limit_k_max 22
_diffrn_reflns_limit_k_min -21
_diffrn_reflns_limit_l_max 24
_diffrn_reflns_limit_l_min -23
_diffrn_reflns_number 38321
_diffrn_reflns_theta_full 29.42
_diffrn_reflns_theta_max 29.42
_diffrn_reflns_theta_min 2.70
_diffrn_standards_decay_% 0.1
_exptl_absorpt_coefficient_mu 5.296
_exptl_absorpt_correction_T_max 0.5273
_exptl_absorpt_correction_T_min 0.1587
_exptl_absorpt_correction_type integration
_exptl_absorpt_process_details X-Red32
_exptl_crystal_colour red
_exptl_crystal_density_diffrn 1.660
_exptl_crystal_density_method 'not measured'
_exptl_crystal_description plate
_exptl_crystal_F_000 1772
_exptl_crystal_size_max 0.3
_exptl_crystal_size_mid 0.167
_exptl_crystal_size_min 0.1
_refine_diff_density_max 2.196
_refine_diff_density_min -4.440
_refine_diff_density_rms 0.245
_refine_ls_extinction_method none
_refine_ls_goodness_of_fit_ref 0.869
_refine_ls_hydrogen_treatment constr
_refine_ls_matrix_type full
_refine_ls_number_parameters 798
_refine_ls_number_reflns 19692
_refine_ls_number_restraints 2
_refine_ls_restrained_S_all 0.869
_refine_ls_R_factor_all 0.1350
_refine_ls_R_factor_gt 0.0663
_refine_ls_shift/su_max 0.001
_refine_ls_shift/su_mean 0.000
_refine_ls_structure_factor_coef Fsqd
_refine_ls_weighting_details 'calc w=1/[\s^2^(Fo^2^)+(0.0806P)^2^+0.0000P] where P=(Fo^2^+2Fc^2^)/3'
_refine_ls_weighting_scheme calc
_refine_ls_wR_factor_gt 0.1528
_refine_ls_wR_factor_ref 0.1755
_reflns_number_gt 10059
_reflns_number_total 19692
_reflns_threshold_expression >2sigma(I)
_cod_data_source_file ic101792j_si_002_2.cif
_cod_data_source_block jskaese
_cod_depositor_comments
;
The following automatic conversions were performed:

'_atom_sites_solution_primary' value 'heavy atom' was changed to
'heavy'.

Automatic conversion script
Id: cif_fix_values 6452 2018-10-05 10:23:21Z andrius 
;
_cod_database_code 4317092

loop_
_symmetry_equiv_pos_as_xyz
'x, y, z'
'-x, -y, -z'

loop_
_atom_site_label
_atom_site_type_symbol
_atom_site_fract_x
_atom_site_fract_y
_atom_site_fract_z
_atom_site_U_iso_or_equiv
_atom_site_adp_type
_atom_site_occupancy
_atom_site_symmetry_multiplicity
_atom_site_calc_flag
_atom_site_refinement_flags
_atom_site_disorder_assembly
_atom_site_disorder_group
Re1 Re 0.35926(4) 0.28779(3) 0.20580(3) 0.03257(12) Uani 1 1 d . . .
O10 O 0.3565(6) 0.1972(5) 0.1741(6) 0.044(2) Uani 1 1 d . . .
Cl1 Cl 0.4183(3) 0.2166(3) 0.3262(2) 0.0608(10) Uani 1 1 d . . .
P1 P 0.5228(2) 0.31272(19) 0.1218(2) 0.0370(7) Uani 1 1 d . . .
C1 C 0.4988(10) 0.3800(8) 0.0253(8) 0.045(3) Uani 1 1 d . . .
H1A H 0.4616 0.4337 0.0340 0.054 Uiso 1 1 calc R . .
H1B H 0.5637 0.3900 -0.0113 0.054 Uiso 1 1 calc R . .
C11 C 0.4383(10) 0.3391(8) -0.0107(7) 0.044(3) Uani 1 1 d . . .
C16 C 0.3366(9) 0.3258(8) 0.0274(7) 0.039(3) Uani 1 1 d . . .
C15 C 0.2811(11) 0.2834(9) -0.0042(8) 0.048(3) Uani 1 1 d . . .
H15 H 0.2132 0.2765 0.0200 0.057 Uiso 1 1 calc R . .
C14 C 0.3270(13) 0.2522(10) -0.0708(10) 0.060(4) Uani 1 1 d . . .
H14 H 0.2900 0.2229 -0.0907 0.073 Uiso 1 1 calc R . .
C13 C 0.4250(13) 0.2626(11) -0.1088(9) 0.068(5) Uani 1 1 d . . .
H13 H 0.4547 0.2401 -0.1536 0.081 Uiso 1 1 calc R . .
C12 C 0.4825(10) 0.3082(10) -0.0801(8) 0.054(4) Uani 1 1 d . . .
H12 H 0.5489 0.3174 -0.1072 0.064 Uiso 1 1 calc R . .
N1 N 0.2922(7) 0.3530(6) 0.1020(5) 0.034(2) Uani 1 1 d . . .
H1C H 0.2250 0.3473 0.1145 0.040 Uiso 1 1 calc R . .
H1D H 0.2971 0.4080 0.0933 0.040 Uiso 1 1 calc R . .
C41 C 0.6080(10) 0.2197(9) 0.0965(9) 0.048(3) Uani 1 1 d . . .
C42 C 0.6831(11) 0.2294(10) 0.0297(10) 0.057(4) Uani 1 1 d . . .
H42 H 0.6891 0.2822 -0.0039 0.068 Uiso 1 1 calc R . .
C43 C 0.7526(13) 0.1589(13) 0.0109(13) 0.078(5) Uani 1 1 d . . .
H43 H 0.8053 0.1655 -0.0343 0.094 Uiso 1 1 calc R . .
C44 C 0.7419(18) 0.0814(14) 0.0596(17) 0.103(8) Uani 1 1 d . . .
H44 H 0.7849 0.0345 0.0461 0.123 Uiso 1 1 calc R . .
C45 C 0.6628(16) 0.0726(12) 0.1326(16) 0.092(7) Uani 1 1 d . . .
H45 H 0.6554 0.0205 0.1672 0.110 Uiso 1 1 calc R . .
C46 C 0.5986(12) 0.1441(10) 0.1493(12) 0.070(5) Uani 1 1 d . . .
H46 H 0.5491 0.1405 0.1966 0.084 Uiso 1 1 calc R . .
C51 C 0.6008(9) 0.3677(7) 0.1549(8) 0.038(3) Uani 1 1 d . . .
C52 C 0.6891(10) 0.3268(10) 0.1832(8) 0.049(3) Uani 1 1 d . . .
H52 H 0.7097 0.2704 0.1826 0.059 Uiso 1 1 calc R . .
C53 C 0.7449(11) 0.3681(10) 0.2115(9) 0.057(4) Uani 1 1 d . . .
H53 H 0.8056 0.3403 0.2268 0.069 Uiso 1 1 calc R . .
C54 C 0.7146(13) 0.4492(10) 0.2182(10) 0.065(4) Uani 1 1 d . . .
H54 H 0.7518 0.4758 0.2405 0.078 Uiso 1 1 calc R . .
C55 C 0.6250(13) 0.4922(10) 0.1905(12) 0.069(5) Uani 1 1 d . . .
H55 H 0.6034 0.5479 0.1935 0.083 Uiso 1 1 calc R . .
C56 C 0.5735(13) 0.4536(10) 0.1609(10) 0.062(4) Uani 1 1 d . . .
H56 H 0.5155 0.4834 0.1425 0.074 Uiso 1 1 calc R . .
Re2 Re 0.25850(3) 0.49810(3) 0.25436(3) 0.03061(11) Uani 1 1 d . . .
O20 O 0.3516(6) 0.5555(6) 0.2524(5) 0.044(2) Uani 1 1 d . . .
Cl2 Cl 0.2560(2) 0.55404(19) 0.11210(18) 0.0416(7) Uani 1 1 d . . .
P2 P 0.1220(2) 0.59583(18) 0.31011(18) 0.0312(6) Uani 1 1 d . . .
C2 C 0.0945(9) 0.5513(8) 0.4179(7) 0.039(3) Uani 1 1 d . . .
H2A H 0.0400 0.5880 0.4439 0.046 Uiso 1 1 calc R . .
H2B H 0.0703 0.4974 0.4273 0.046 Uiso 1 1 calc R . .
C21 C 0.1871(8) 0.5397(7) 0.4553(6) 0.032(2) Uani 1 1 d . . .
C22 C 0.1887(11) 0.5845(9) 0.5110(7) 0.047(3) Uani 1 1 d . . .
H22 H 0.1327 0.6233 0.5251 0.057 Uiso 1 1 calc R . .
C23 C 0.2727(11) 0.5726(10) 0.5460(9) 0.055(4) Uani 1 1 d . . .
H23 H 0.2725 0.6026 0.5842 0.066 Uiso 1 1 calc R . .
C24 C 0.3546(11) 0.5180(11) 0.5255(10) 0.062(4) Uani 1 1 d . . .
H24 H 0.4108 0.5109 0.5495 0.075 Uiso 1 1 calc R . .
C25 C 0.3574(10) 0.4724(8) 0.4697(8) 0.046(3) Uani 1 1 d . . .
H25 H 0.4148 0.4347 0.4559 0.055 Uiso 1 1 calc R . .
C26 C 0.2727(9) 0.4835(7) 0.4338(7) 0.034(2) Uani 1 1 d . . .
N2 N 0.2759(8) 0.4352(6) 0.3750(6) 0.038(2) Uani 1 1 d . . .
H2C H 0.2265 0.4014 0.3955 0.046 Uiso 1 1 calc R . .
H2D H 0.3364 0.4017 0.3710 0.046 Uiso 1 1 calc R . .
C61 C 0.1477(10) 0.7021(9) 0.2970(8) 0.044(3) Uani 1 1 d . . .
C62 C 0.1007(12) 0.7536(9) 0.3496(10) 0.058(4) Uani 1 1 d . . .
H62 H 0.0572 0.7307 0.3968 0.070 Uiso 1 1 calc R . .
C63 C 0.1138(14) 0.8357(11) 0.3371(11) 0.070(5) Uani 1 1 d . . .
H63 H 0.0800 0.8682 0.3740 0.084 Uiso 1 1 calc R . .
C64 C 0.1817(16) 0.8697(9) 0.2647(11) 0.076(5) Uani 1 1 d . . .
H64 H 0.1934 0.9253 0.2543 0.091 Uiso 1 1 calc R . .
C65 C 0.2307(13) 0.8202(9) 0.2094(10) 0.061(4) Uani 1 1 d . . .
H65 H 0.2752 0.8422 0.1625 0.074 Uiso 1 1 calc R . .
C66 C 0.2117(10) 0.7379(8) 0.2258(8) 0.045(3) Uani 1 1 d . . .
H66 H 0.2423 0.7053 0.1884 0.055 Uiso 1 1 calc R . .
C71 C 0.0001(9) 0.6071(7) 0.2803(8) 0.036(3) Uani 1 1 d . . .
C72 C -0.0032(11) 0.6176(11) 0.2015(9) 0.063(4) Uani 1 1 d . . .
H72 H 0.0582 0.6148 0.1640 0.076 Uiso 1 1 calc R . .
C73 C -0.0960(12) 0.6324(11) 0.1748(10) 0.069(5) Uani 1 1 d . . .
H73 H -0.0968 0.6397 0.1206 0.083 Uiso 1 1 calc R . .
C74 C -0.1847(12) 0.6359(10) 0.2309(12) 0.069(5) Uani 1 1 d . . .
H74 H -0.2471 0.6477 0.2143 0.082 Uiso 1 1 calc R . .
C75 C -0.1846(12) 0.6224(15) 0.3114(11) 0.095(8) Uani 1 1 d . . .
H75 H -0.2458 0.6227 0.3493 0.115 Uiso 1 1 calc R . .
C76 C -0.0884(11) 0.6079(13) 0.3351(9) 0.072(5) Uani 1 1 d . . .
H76 H -0.0866 0.5989 0.3893 0.086 Uiso 1 1 calc R . .
Re3 Re 0.06436(3) 0.34699(3) 0.29609(3) 0.03023(11) Uani 1 1 d . . .
O30 O -0.0588(6) 0.3792(5) 0.3272(4) 0.0347(17) Uani 1 1 d . . .
Cl3 Cl 0.0899(2) 0.3135(2) 0.43819(18) 0.0416(7) Uani 1 1 d . . .
P3 P 0.0341(2) 0.2076(2) 0.2976(2) 0.0375(7) Uani 1 1 d . . .
C3 C 0.0812(11) 0.1974(8) 0.1935(8) 0.049(3) Uani 1 1 d . . .
H3A H 0.1538 0.2030 0.1781 0.058 Uiso 1 1 calc R . .
H3B H 0.0731 0.1419 0.1893 0.058 Uiso 1 1 calc R . .
C31 C 0.0242(9) 0.2632(8) 0.1363(8) 0.040(3) Uani 1 1 d . . .
C32 C -0.0264(12) 0.2390(11) 0.0867(9) 0.058(4) Uani 1 1 d . . .
H32 H -0.0281 0.1823 0.0909 0.070 Uiso 1 1 calc R . .
C33 C -0.0728(12) 0.2964(11) 0.0330(9) 0.059(4) Uani 1 1 d . . .
H33 H -0.1050 0.2790 -0.0002 0.071 Uiso 1 1 calc R . .
C34 C -0.0730(11) 0.3801(11) 0.0266(9) 0.055(4) Uani 1 1 d . . .
H34 H -0.1053 0.4196 -0.0106 0.067 Uiso 1 1 calc R . .
C35 C -0.0249(10) 0.4055(9) 0.0759(8) 0.049(3) Uani 1 1 d . . .
H35 H -0.0250 0.4625 0.0715 0.059 Uiso 1 1 calc R . .
C36 C 0.0235(9) 0.3478(8) 0.1315(7) 0.039(3) Uani 1 1 d . . .
N3 N 0.0715(7) 0.3775(6) 0.1789(6) 0.035(2) Uani 1 1 d . . .
H3C H 0.0536 0.4334 0.1678 0.042 Uiso 1 1 calc R . .
H3D H 0.1389 0.3691 0.1572 0.042 Uiso 1 1 calc R . .
C81 C -0.0955(10) 0.1833(8) 0.3251(9) 0.045(3) Uani 1 1 d . . .
C82 C -0.1677(11) 0.2208(9) 0.3808(11) 0.059(4) Uani 1 1 d . . .
H82 H -0.1482 0.2564 0.4062 0.071 Uiso 1 1 calc R . .
C83 C -0.2686(13) 0.2054(12) 0.3986(13) 0.084(6) Uani 1 1 d . . .
H83 H -0.3166 0.2327 0.4344 0.101 Uiso 1 1 calc R . .
C84 C -0.3001(14) 0.1502(13) 0.3644(13) 0.078(6) Uani 1 1 d . . .
H84 H -0.3683 0.1402 0.3775 0.093 Uiso 1 1 calc R . .
C85 C -0.2295(19) 0.1107(15) 0.3110(13) 0.100(8) Uani 1 1 d . . .
H85 H -0.2485 0.0723 0.2885 0.120 Uiso 1 1 calc R . .
C86 C -0.1283(13) 0.1292(11) 0.2910(10) 0.065(4) Uani 1 1 d . . .
H86 H -0.0811 0.1039 0.2532 0.078 Uiso 1 1 calc R . .
C91 C 0.1042(11) 0.1199(7) 0.3585(9) 0.048(3) Uani 1 1 d . . .
C92 C 0.1933(14) 0.0793(10) 0.3272(12) 0.072(5) Uani 1 1 d . . .
H92 H 0.2189 0.0945 0.2722 0.086 Uiso 1 1 calc R . .
C93 C 0.2482(18) 0.0166(12) 0.3725(17) 0.103(8) Uani 1 1 d . . .
H93 H 0.3098 -0.0109 0.3492 0.124 Uiso 1 1 calc R . .
C94 C 0.209(2) -0.0054(11) 0.4558(16) 0.096(8) Uani 1 1 d . . .
H94 H 0.2431 -0.0492 0.4884 0.115 Uiso 1 1 calc R . .
C95 C 0.1205(17) 0.0384(13) 0.4878(13) 0.090(6) Uani 1 1 d . . .
H95 H 0.0954 0.0258 0.5430 0.108 Uiso 1 1 calc R . .
C96 C 0.0678(13) 0.1008(11) 0.4397(10) 0.069(5) Uani 1 1 d . . .
H96 H 0.0072 0.1302 0.4623 0.082 Uiso 1 1 calc R . .
O1 O 0.1448(6) 0.4399(4) 0.2725(4) 0.0300(16) Uani 1 1 d . . .
O2 O 0.2116(6) 0.2773(5) 0.2822(4) 0.0306(16) Uani 1 1 d . . .
O3 O 0.3471(6) 0.3922(5) 0.2247(5) 0.0380(19) Uani 1 1 d . . .
Cl67 Cl 0.9850(15) 0.9748(9) 0.1468(15) 0.196(11) Uani 0.50 1 d P . .
C68 C 0.948(3) 0.871(4) 0.167(3) 0.14(3) Uani 0.50 1 d P . .
H89A H 1.0027 0.8291 0.1844 0.171 Uiso 0.50 1 calc PR . .
H89B H 0.8868 0.8659 0.2086 0.171 Uiso 0.50 1 calc PR . .
Cl69 Cl 0.9280(10) 0.8583(7) 0.0886(8) 0.104(4) Uani 0.50 1 d P . .
Cl77 Cl 0.8094(13) 0.8560(11) 0.3768(9) 0.149(6) Uani 0.50 1 d P . .
C78 C 0.725(2) 0.822(3) 0.456(2) 0.085(13) Uani 0.50 1 d P . .
H97A H 0.7606 0.8041 0.5001 0.103 Uiso 0.50 1 calc PR . .
H97B H 0.6761 0.8703 0.4661 0.103 Uiso 0.50 1 calc PR . .
Cl79 Cl 0.6619(12) 0.7535(7) 0.4638(7) 0.109(4) Uani 0.50 1 d P . .
Cl87 Cl 0.5288(5) 0.6509(5) 0.3366(5) 0.0587(19) Uani 0.50 1 d P . .
C88 C 0.4033(18) 0.6895(15) 0.3461(16) 0.040(6) Uani 0.50 1 d P . .
H98A H 0.3628 0.6470 0.3814 0.047 Uiso 0.50 1 calc PR . .
H98B H 0.3849 0.7021 0.2939 0.047 Uiso 0.50 1 calc PR . .
Cl89 Cl 0.3730(12) 0.7796(8) 0.3845(11) 0.147(7) Uani 0.50 1 d P . .
Cl97 Cl 0.4387(7) -0.0341(5) 0.1271(6) 0.0733(16) Uani 0.50 1 d P . .
C98 C 0.3715(14) 0.0571(19) 0.078(2) 0.0733(16) Uani 0.50 1 d PD . .
H99A H 0.3745 0.1029 0.1020 0.088 Uiso 0.50 1 calc PR . .
H99B H 0.4070 0.0706 0.0222 0.088 Uiso 0.50 1 calc PR . .
Cl99 Cl 0.2529(7) 0.0529(5) 0.0798(6) 0.0733(16) Uani 0.50 1 d PD . .
O11 O 0.557(2) 0.9746(18) 0.3402(18) 0.097(8) Uiso 0.50 1 d P . .
O12 O 0.4950(19) 0.9890(19) 0.447(3) 0.141(17) Uani 0.50 1 d P . .
O13 O 0.672(2) 0.8587(18) 0.2311(18) 0.098(9) Uiso 0.50 1 d P . .
O14 O 0.5087(14) 0.3601(13) 0.3593(12) 0.056(5) Uani 0.50 1 d P . .

loop_
_atom_site_aniso_label
_atom_site_aniso_U_11
_atom_site_aniso_U_22
_atom_site_aniso_U_33
_atom_site_aniso_U_23
_atom_site_aniso_U_13
_atom_site_aniso_U_12
Re1 0.0317(2) 0.0298(2) 0.0349(3) -0.00709(19) -0.00710(19) -0.00006(18)
O10 0.032(4) 0.043(5) 0.060(6) -0.022(4) -0.002(4) -0.006(4)
Cl1 0.051(2) 0.069(2) 0.055(2) 0.0071(18) -0.0226(17) -0.0017(17)
P1 0.0318(15) 0.0312(15) 0.0450(18) -0.0094(14) -0.0047(14) 0.0011(12)
C1 0.044(7) 0.041(7) 0.041(7) -0.006(6) -0.001(6) 0.002(6)
C11 0.043(7) 0.046(7) 0.031(6) 0.002(6) -0.005(5) 0.003(6)
C16 0.040(7) 0.040(7) 0.035(6) -0.012(5) -0.002(5) 0.001(5)
C15 0.050(8) 0.057(8) 0.041(7) -0.022(6) -0.008(6) -0.005(6)
C14 0.076(11) 0.053(9) 0.060(10) -0.017(8) -0.027(9) -0.003(8)
C13 0.070(11) 0.090(12) 0.034(7) -0.027(8) -0.008(7) 0.032(9)
C12 0.037(7) 0.076(10) 0.035(7) -0.007(7) 0.005(6) 0.005(7)
N1 0.032(5) 0.035(5) 0.031(5) -0.007(4) -0.002(4) -0.006(4)
C41 0.043(7) 0.047(8) 0.055(8) -0.015(7) -0.011(7) -0.003(6)
C42 0.045(8) 0.055(9) 0.067(10) -0.025(8) -0.003(7) 0.007(7)
C43 0.057(10) 0.086(14) 0.098(14) -0.048(12) -0.013(10) 0.010(9)
C44 0.088(15) 0.078(15) 0.15(2) -0.063(16) -0.029(16) 0.023(12)
C45 0.086(14) 0.059(11) 0.14(2) -0.035(12) -0.053(15) 0.022(10)
C46 0.049(9) 0.061(10) 0.092(13) -0.023(9) -0.011(9) 0.015(8)
C51 0.036(6) 0.032(6) 0.050(7) -0.014(5) -0.008(6) -0.006(5)
C52 0.034(7) 0.063(9) 0.050(8) -0.018(7) -0.009(6) 0.003(6)
C53 0.039(7) 0.070(10) 0.061(9) -0.013(8) -0.017(7) 0.005(7)
C54 0.075(11) 0.056(9) 0.077(11) -0.023(8) -0.022(9) -0.024(8)
C55 0.069(11) 0.046(8) 0.102(14) -0.018(9) -0.034(10) -0.007(8)
C56 0.066(10) 0.054(9) 0.080(11) -0.012(8) -0.027(9) -0.034(7)
Re2 0.0316(2) 0.0302(2) 0.0305(2) -0.00798(18) -0.00428(19) -0.00585(18)
O20 0.037(5) 0.052(5) 0.047(5) -0.021(4) -0.008(4) -0.005(4)
Cl2 0.0479(17) 0.0409(16) 0.0321(15) -0.0059(12) -0.0040(13) -0.0041(13)
P2 0.0332(15) 0.0307(14) 0.0304(15) -0.0089(12) -0.0049(12) -0.0053(12)
C2 0.042(7) 0.047(7) 0.029(6) -0.011(5) -0.008(5) -0.006(5)
C21 0.029(5) 0.043(6) 0.020(5) -0.002(5) 0.005(4) -0.010(5)
C22 0.053(8) 0.059(8) 0.032(6) -0.017(6) -0.013(6) 0.001(6)
C23 0.059(9) 0.065(9) 0.050(8) -0.023(7) -0.022(7) -0.004(7)
C24 0.041(8) 0.087(12) 0.066(10) -0.016(9) -0.028(8) -0.003(8)
C25 0.044(7) 0.048(7) 0.050(8) -0.017(6) -0.013(6) -0.005(6)
C26 0.034(6) 0.034(6) 0.036(6) -0.013(5) -0.006(5) -0.006(5)
N2 0.037(5) 0.040(5) 0.047(6) -0.014(5) -0.018(5) -0.010(4)
C61 0.043(7) 0.053(8) 0.041(7) -0.004(6) -0.023(6) -0.008(6)
C62 0.068(10) 0.039(7) 0.056(9) -0.012(7) 0.010(8) -0.006(7)
C63 0.082(12) 0.063(10) 0.062(10) -0.030(9) 0.006(9) -0.005(9)
C64 0.119(16) 0.030(7) 0.083(13) -0.018(8) -0.018(12) -0.016(8)
C65 0.084(11) 0.034(7) 0.062(10) -0.003(7) -0.005(9) -0.023(7)
C66 0.055(8) 0.030(6) 0.047(8) -0.010(6) 0.007(6) -0.015(6)
C71 0.038(6) 0.026(5) 0.047(7) -0.011(5) -0.012(6) -0.002(5)
C72 0.036(7) 0.105(13) 0.050(9) -0.023(9) -0.018(7) 0.006(8)
C73 0.049(9) 0.096(13) 0.060(10) -0.020(9) -0.026(8) 0.019(9)
C74 0.050(9) 0.060(9) 0.104(14) 0.000(9) -0.040(10) -0.020(7)
C75 0.036(8) 0.18(2) 0.062(11) 0.002(13) -0.021(8) -0.017(11)
C76 0.047(9) 0.134(16) 0.040(8) 0.000(9) -0.018(7) -0.040(9)
Re3 0.0303(2) 0.0308(2) 0.0299(2) -0.00585(18) -0.00609(19) -0.00559(18)
O30 0.040(4) 0.039(4) 0.024(4) -0.006(3) 0.000(3) -0.012(3)
Cl3 0.0469(17) 0.0444(16) 0.0319(15) -0.0045(13) -0.0073(13) -0.0088(13)
P3 0.0397(17) 0.0341(16) 0.0412(18) -0.0070(14) -0.0142(14) -0.0048(13)
C3 0.064(9) 0.041(7) 0.046(8) -0.019(6) -0.012(7) -0.006(6)
C31 0.041(7) 0.044(7) 0.041(7) -0.017(6) -0.010(6) -0.010(5)
C32 0.066(10) 0.068(10) 0.046(8) -0.015(7) -0.009(7) -0.023(8)
C33 0.064(10) 0.079(11) 0.040(8) -0.009(8) -0.014(7) -0.021(8)
C34 0.044(8) 0.080(11) 0.043(8) -0.005(7) -0.021(6) -0.007(7)
C35 0.053(8) 0.057(8) 0.042(7) 0.006(6) -0.019(6) -0.025(7)
C36 0.043(7) 0.049(7) 0.028(6) 0.002(5) -0.013(5) -0.020(6)
N3 0.036(5) 0.035(5) 0.034(5) -0.011(4) -0.007(4) 0.002(4)
C81 0.035(7) 0.044(7) 0.055(8) -0.003(6) -0.012(6) -0.009(6)
C82 0.050(8) 0.035(7) 0.083(12) -0.004(7) -0.001(8) -0.013(6)
C83 0.049(10) 0.072(12) 0.111(16) 0.006(12) -0.004(10) -0.007(9)
C84 0.051(10) 0.077(13) 0.091(15) 0.016(11) -0.018(10) -0.017(9)
C85 0.117(18) 0.126(19) 0.084(14) 0.008(14) -0.055(14) -0.081(16)
C86 0.066(10) 0.076(11) 0.066(10) -0.007(9) -0.022(8) -0.039(9)
C91 0.063(9) 0.026(6) 0.061(9) 0.004(6) -0.032(8) -0.015(6)
C92 0.086(13) 0.051(9) 0.082(12) -0.019(9) -0.035(10) 0.014(9)
C93 0.102(16) 0.063(12) 0.16(2) -0.030(14) -0.069(17) 0.019(11)
C94 0.13(2) 0.045(10) 0.119(19) 0.014(11) -0.073(17) -0.008(11)
C95 0.099(15) 0.086(14) 0.074(13) 0.019(11) -0.034(12) -0.016(12)
C96 0.066(10) 0.065(10) 0.064(10) 0.017(9) -0.020(9) -0.016(8)
O1 0.035(4) 0.030(4) 0.023(4) -0.009(3) -0.001(3) -0.003(3)
O2 0.030(4) 0.031(4) 0.030(4) -0.007(3) -0.006(3) -0.002(3)
O3 0.028(4) 0.044(5) 0.040(5) -0.016(4) 0.002(3) -0.002(3)
Cl67 0.210(18) 0.098(10) 0.35(3) -0.100(14) -0.20(2) 0.069(11)
C68 0.06(3) 0.18(5) 0.11(4) 0.05(4) 0.00(2) 0.04(3)
Cl69 0.137(10) 0.074(6) 0.101(8) -0.040(6) -0.020(8) 0.005(6)
Cl77 0.142(13) 0.170(15) 0.113(11) -0.050(10) 0.036(9) -0.023(11)
C78 0.046(18) 0.10(3) 0.09(3) 0.02(2) -0.025(19) 0.004(18)
Cl79 0.158(12) 0.074(7) 0.095(8) -0.022(6) -0.016(8) -0.025(7)
Cl87 0.032(3) 0.080(5) 0.058(4) -0.008(4) -0.011(3) 0.002(3)
C88 0.036(12) 0.035(12) 0.047(14) 0.001(11) -0.016(11) -0.005(10)
Cl89 0.166(13) 0.090(8) 0.221(17) -0.085(10) -0.114(13) 0.061(9)
Cl97 0.082(4) 0.045(3) 0.092(4) -0.010(3) -0.012(3) -0.021(3)
C98 0.082(4) 0.045(3) 0.092(4) -0.010(3) -0.012(3) -0.021(3)
Cl99 0.082(4) 0.045(3) 0.092(4) -0.010(3) -0.012(3) -0.021(3)
O12 0.048(14) 0.09(2) 0.25(5) 0.05(3) -0.06(2) -0.015(14)
O14 0.043(10) 0.070(13) 0.061(13) -0.023(11) -0.014(9) -0.009(9)

loop_
_atom_type_symbol
_atom_type_description
_atom_type_scat_dispersion_real
_atom_type_scat_dispersion_imag
_atom_type_scat_source
C C 0.0033 0.0016 'International Tables Vol C Tables 4.2.6.8 and 6.1.1.4'
H H 0.0000 0.0000 'International Tables Vol C Tables 4.2.6.8 and 6.1.1.4'
Cl Cl 0.1484 0.1585 'International Tables Vol C Tables 4.2.6.8 and 6.1.1.4'
N N 0.0061 0.0033 'International Tables Vol C Tables 4.2.6.8 and 6.1.1.4'
O O 0.0106 0.0060 'International Tables Vol C Tables 4.2.6.8 and 6.1.1.4'
Re Re -1.0185 7.2310 'International Tables Vol C Tables 4.2.6.8 and 6.1.1.4'
P P 0.1023 0.0942 'International Tables Vol C Tables 4.2.6.8 and 6.1.1.4'

loop_
_geom_angle_atom_site_label_1
_geom_angle_atom_site_label_2
_geom_angle_atom_site_label_3
_geom_angle
_geom_angle_site_symmetry_1
_geom_angle_site_symmetry_3
_geom_angle_publ_flag
O10 Re1 O3 169.0(4) . . ?
O10 Re1 O2 91.5(3) . . ?
O3 Re1 O2 86.9(3) . . ?
O10 Re1 N1 84.9(4) . . ?
O3 Re1 N1 84.3(4) . . ?
O2 Re1 N1 91.9(3) . . ?
O10 Re1 P1 93.7(3) . . ?
O3 Re1 P1 87.7(3) . . ?
O2 Re1 P1 174.6(2) . . ?
N1 Re1 P1 87.2(3) . . ?
O10 Re1 Cl1 95.5(3) . . ?
O3 Re1 Cl1 95.1(3) . . ?
O2 Re1 Cl1 83.2(2) . . ?
N1 Re1 Cl1 175.2(3) . . ?
P1 Re1 Cl1 97.59(12) . . ?
C51 P1 C41 104.8(6) . . ?
C51 P1 C1 104.9(6) . . ?
C41 P1 C1 105.8(6) . . ?
C51 P1 Re1 117.3(4) . . ?
C41 P1 Re1 116.0(5) . . ?
C1 P1 Re1 107.0(4) . . ?
C11 C1 P1 110.3(9) . . ?
C12 C11 C16 118.6(13) . . ?
C12 C11 C1 121.0(13) . . ?
C16 C11 C1 120.3(12) . . ?
C15 C16 C11 120.4(12) . . ?
C15 C16 N1 120.5(11) . . ?
C11 C16 N1 119.1(11) . . ?
C14 C15 C16 119.7(14) . . ?
C13 C14 C15 121.8(15) . . ?
C14 C13 C12 120.0(14) . . ?
C11 C12 C13 119.4(13) . . ?
C16 N1 Re1 116.6(7) . . ?
C42 C41 C46 122.2(14) . . ?
C42 C41 P1 118.9(11) . . ?
C46 C41 P1 118.6(12) . . ?
C41 C42 C43 119.8(16) . . ?
C44 C43 C42 119.8(19) . . ?
C43 C44 C45 119.6(18) . . ?
C46 C45 C44 118(2) . . ?
C41 C46 C45 120.2(19) . . ?
C52 C51 C56 115.3(12) . . ?
C52 C51 P1 121.4(10) . . ?
C56 C51 P1 123.1(9) . . ?
C53 C52 C51 120.9(14) . . ?
C52 C53 C54 121.7(13) . . ?
C53 C54 C55 118.5(14) . . ?
C56 C55 C54 119.8(16) . . ?
C55 C56 C51 123.6(15) . . ?
O20 Re2 O1 170.6(4) . . ?
O20 Re2 O3 100.2(4) . . ?
O1 Re2 O3 86.5(3) . . ?
O20 Re2 N2 87.1(4) . . ?
O1 Re2 N2 87.1(3) . . ?
O3 Re2 N2 83.7(4) . . ?
O20 Re2 P2 93.2(3) . . ?
O1 Re2 P2 79.3(2) . . ?
O3 Re2 P2 164.3(2) . . ?
N2 Re2 P2 89.0(3) . . ?
O20 Re2 Cl2 93.1(3) . . ?
O1 Re2 Cl2 93.6(2) . . ?
O3 Re2 Cl2 88.7(2) . . ?
N2 Re2 Cl2 172.3(3) . . ?
P2 Re2 Cl2 98.70(10) . . ?
C61 P2 C71 104.8(5) . . ?
C61 P2 C2 107.1(6) . . ?
C71 P2 C2 104.4(6) . . ?
C61 P2 Re2 117.7(5) . . ?
C71 P2 Re2 116.6(4) . . ?
C2 P2 Re2 105.1(4) . . ?
C21 C2 P2 112.6(8) . . ?
C22 C21 C26 118.6(11) . . ?
C22 C21 C2 120.8(11) . . ?
C26 C21 C2 120.6(10) . . ?
C21 C22 C23 120.6(12) . . ?
C24 C23 C22 120.4(14) . . ?
C23 C24 C25 121.3(13) . . ?
C24 C25 C26 119.0(12) . . ?
C21 C26 C25 120.0(11) . . ?
C21 C26 N2 121.1(10) . . ?
C25 C26 N2 118.9(10) . . ?
C26 N2 Re2 120.2(7) . . ?
C62 C61 C66 117.0(13) . . ?
C62 C61 P2 124.1(11) . . ?
C66 C61 P2 118.6(11) . . ?
C63 C62 C61 124.4(15) . . ?
C62 C63 C64 117.0(15) . . ?
C65 C64 C63 120.7(14) . . ?
C66 C65 C64 118.7(15) . . ?
C65 C66 C61 122.1(14) . . ?
C76 C71 C72 119.1(12) . . ?
C76 C71 P2 120.6(10) . . ?
C72 C71 P2 120.3(10) . . ?
C71 C72 C73 122.3(14) . . ?
C74 C73 C72 117.7(15) . . ?
C73 C74 C75 121.7(14) . . ?
C74 C75 C76 118.2(16) . . ?
C71 C76 C75 120.9(14) . . ?
O30 Re3 O1 110.1(3) . . ?
O30 Re3 N3 99.3(4) . . ?
O1 Re3 N3 83.1(4) . . ?
O30 Re3 O2 164.3(3) . . ?
O1 Re3 O2 81.9(3) . . ?
N3 Re3 O2 92.0(3) . . ?
O30 Re3 P3 93.7(3) . . ?
O1 Re3 P3 155.8(2) . . ?
N3 Re3 P3 89.2(3) . . ?
O2 Re3 P3 75.5(2) . . ?
O30 Re3 Cl3 90.0(3) . . ?
O1 Re3 Cl3 88.6(2) . . ?
N3 Re3 Cl3 169.2(3) . . ?
O2 Re3 Cl3 79.9(2) . . ?
P3 Re3 Cl3 95.65(11) . . ?
C81 P3 C3 106.3(7) . . ?
C81 P3 C91 103.9(6) . . ?
C3 P3 C91 106.0(7) . . ?
C81 P3 Re3 118.8(5) . . ?
C3 P3 Re3 104.2(5) . . ?
C91 P3 Re3 116.7(4) . . ?
C31 C3 P3 111.8(9) . . ?
C36 C31 C32 119.2(12) . . ?
C36 C31 C3 120.5(10) . . ?
C32 C31 C3 120.4(12) . . ?
C33 C32 C31 121.1(15) . . ?
C32 C33 C34 120.5(14) . . ?
C33 C34 C35 119.5(13) . . ?
C36 C35 C34 121.1(14) . . ?
C35 C36 C31 118.6(11) . . ?
C35 C36 N3 118.4(12) . . ?
C31 C36 N3 123.0(10) . . ?
C36 N3 Re3 130.4(8) . . ?
C86 C81 C82 117.4(14) . . ?
C86 C81 P3 122.2(12) . . ?
C82 C81 P3 120.4(11) . . ?
C83 C82 C81 120.2(17) . . ?
C82 C83 C84 122(2) . . ?
C85 C84 C83 119.0(18) . . ?
C84 C85 C86 118.8(19) . . ?
C81 C86 C85 122.8(19) . . ?
C92 C91 C96 119.3(14) . . ?
C92 C91 P3 122.3(13) . . ?
C96 C91 P3 118.1(12) . . ?
C91 C92 C93 123(2) . . ?
C92 C93 C94 118(2) . . ?
C95 C94 C93 119.0(17) . . ?
C94 C95 C96 121(2) . . ?
C91 C96 C95 120.0(18) . . ?
Re2 O1 Re3 160.1(4) . . ?
Re3 O2 Re1 138.7(4) . . ?
Re1 O3 Re2 150.7(5) . . ?
Cl69 C68 Cl67 108(3) . . ?
Cl79 C78 Cl77 125(3) . . ?
Cl87 C88 Cl89 113.0(15) . . ?
Cl99 C98 Cl97 116.2(17) . . ?

loop_
_geom_bond_atom_site_label_1
_geom_bond_atom_site_label_2
_geom_bond_distance
_geom_bond_site_symmetry_2
_geom_bond_publ_flag
Re1 O10 1.740(9) . ?
Re1 O3 1.817(8) . ?
Re1 O2 2.133(8) . ?
Re1 N1 2.181(9) . ?
Re1 P1 2.388(3) . ?
Re1 Cl1 2.389(3) . ?
P1 C51 1.788(12) . ?
P1 C41 1.836(14) . ?
P1 C1 1.844(13) . ?
C1 C11 1.482(19) . ?
C11 C12 1.400(19) . ?
C11 C16 1.408(18) . ?
C16 C15 1.401(18) . ?
C16 N1 1.449(15) . ?
C15 C14 1.36(2) . ?
C14 C13 1.35(2) . ?
C13 C12 1.42(2) . ?
C41 C42 1.35(2) . ?
C41 C46 1.37(2) . ?
C42 C43 1.42(2) . ?
C43 C44 1.36(3) . ?
C44 C45 1.46(3) . ?
C45 C46 1.39(2) . ?
C51 C52 1.400(16) . ?
C51 C56 1.431(19) . ?
C52 C53 1.35(2) . ?
C53 C54 1.36(2) . ?
C54 C55 1.42(2) . ?
C55 C56 1.29(2) . ?
Re2 O20 1.701(9) . ?
Re2 O1 1.884(8) . ?
Re2 O3 2.050(8) . ?
Re2 N2 2.160(10) . ?
Re2 P2 2.419(3) . ?
Re2 Cl2 2.441(3) . ?
P2 C61 1.807(14) . ?
P2 C71 1.812(12) . ?
P2 C2 1.823(12) . ?
C2 C21 1.509(15) . ?
C21 C22 1.378(17) . ?
C21 C26 1.390(16) . ?
C22 C23 1.379(18) . ?
C23 C24 1.34(2) . ?
C24 C25 1.37(2) . ?
C25 C26 1.398(16) . ?
C26 N2 1.447(14) . ?
C61 C62 1.383(19) . ?
C61 C66 1.399(19) . ?
C62 C63 1.36(2) . ?
C63 C64 1.43(2) . ?
C64 C65 1.40(2) . ?
C65 C66 1.382(17) . ?
C71 C76 1.35(2) . ?
C71 C72 1.361(18) . ?
C72 C73 1.402(18) . ?
C73 C74 1.36(2) . ?
C74 C75 1.37(2) . ?
C75 C76 1.422(19) . ?
Re3 O30 1.659(8) . ?
Re3 O1 1.952(8) . ?
Re3 N3 1.973(9) . ?
Re3 O2 2.107(7) . ?
Re3 P3 2.416(3) . ?
Re3 Cl3 2.508(3) . ?
P3 C81 1.795(13) . ?
P3 C3 1.825(14) . ?
P3 C91 1.833(12) . ?
C3 C31 1.520(17) . ?
C31 C36 1.385(17) . ?
C31 C32 1.396(18) . ?
C32 C33 1.34(2) . ?
C33 C34 1.37(2) . ?
C34 C35 1.380(19) . ?
C35 C36 1.380(16) . ?
C36 N3 1.393(15) . ?
C81 C86 1.38(2) . ?
C81 C82 1.39(2) . ?
C82 C83 1.38(2) . ?
C83 C84 1.39(3) . ?
C84 C85 1.37(3) . ?
C85 C86 1.40(2) . ?
C91 C92 1.34(2) . ?
C91 C96 1.37(2) . ?
C92 C93 1.36(2) . ?
C93 C94 1.41(3) . ?
C94 C95 1.36(3) . ?
C95 C96 1.37(2) . ?
Cl67 C68 1.80(6) . ?
C68 Cl69 1.53(6) . ?
Cl77 C78 1.62(4) . ?
C78 Cl79 1.50(4) . ?
Cl87 C88 1.69(2) . ?
C88 Cl89 1.74(3) . ?
Cl97 C98 1.76(3) . ?
C98 Cl99 1.612(13) . ?

loop_
_geom_hbond_atom_site_label_D
_geom_hbond_atom_site_label_H
_geom_hbond_atom_site_label_A
_geom_hbond_distance_DH
_geom_hbond_distance_HA
_geom_hbond_distance_DA
_geom_hbond_angle_DHA
_geom_hbond_site_symmetry_A
N1 H1C N3 0.90 2.15 2.969(14) 150.8 .
N1 H1D Cl2 0.90 2.47 3.329(10) 158.6 .
N2 H2C Cl3 0.90 2.42 3.321(11) 174.7 .
N2 H2D O14 0.90 2.28 3.14(2) 159.9 .
N3 H3D N1 0.90 2.07 2.969(14) 177.3 .
